data_1008837
loop_
_publ_author_name
'le Fur, Y.'
'Al\'eonard, S.'
'Gorius, M. F.'
'Roux, M. T.'

_publ_section_title
;
 Structure des phases de type \a-KEr~2~F~7~
;
_journal_coden_ASTM ACBCAR
_journal_issue 5
_journal_name_full
;
 Acta Crystallographica, Section B: Structural Crystallography and
 Crystal Chemistry
;
_journal_page_first 1431
_journal_page_last 1436
_journal_paper_doi 10.1107/S0567740882006098
_journal_volume 38
_journal_year 1982
_chemical_formula_structural 'K Ho2 F7'
_chemical_formula_sum 'F7 Ho2 K'
_chemical_name_systematic 'Potassium diholmium fluoride'
_space_group_IT_number 8
_symmetry_cell_setting monoclinic
_symmetry_Int_Tables_number 8
_symmetry_space_group_name_Hall 'C -2y'
_symmetry_space_group_name_H-M 'C 1 m 1'
_cell_angle_alpha 90
_cell_angle_beta 125.33(3)
_cell_angle_gamma 90
_cell_formula_units_Z 8
_cell_length_a 14.287(6)
_cell_length_b 8.004(3)
_cell_length_c 11.950(4)
_cell_volume 1114.9
_refine_ls_R_factor_all 0.033
_cod_database_code 1008837

loop_
_symmetry_equiv_pos_as_xyz
x,y,z
x,-y,z
1/2+x,1/2+y,z
1/2+x,1/2-y,z

loop_
_atom_site_label
_atom_site_type_symbol
_atom_site_symmetry_multiplicity
_atom_site_Wyckoff_symbol
_atom_site_fract_x
_atom_site_fract_y
_atom_site_fract_z
_atom_site_occupancy
_atom_site_attached_hydrogens
_atom_site_calc_flag
Ho1 Ho3+ 4 b 0.4869(2) 0.24044(7) 0. 1. 0 d
Ho2 Ho3+ 2 a 0.75 0. 0.6814(4) 1. 0 d
Ho3 Ho3+ 4 b 0.9926(3) 0.7623(2) 0.6819(3) 1. 0 d
Ho4 Ho3+ 4 b 0.4877(3) 0.2633(2) 0.3182(2) 1. 0 d
Ho5 Ho3+ 2 a 0.2315(1) 0. 0.3239(3) 1. 0 d
K1 K1+ 2 a 0.2195(5) 0. 0.6553(7) 1. 0 d
K2 K1+ 2 a 0.2532(5) 0. 0.0131(9) 1. 0 d
K3 K1+ 2 a 0.2538(9) 0.5 0.3507(9) 1. 0 d
K4 K1+ 2 a 0.2289(9) 0.5 -0.0288(9) 1. 0 d
F1 F1- 4 b 0.095(1) 0.239(2) 0.919(1) 1. 0 d
F2 F1- 4 b 0.392(1) 0.270(2) 0.089(2) 1. 0 d
F3 F1- 4 b 0.112(1) 0.232(1) 0.244(1) 1. 0 d
F4 F1- 2 a 0.391(2) 0.5 0.253(2) 1. 0 d
F5 F1- 2 a 0.388(2) 0. 0.936(1) 1. 0 d
F6 F1- 2 a 0.374(1) 0.5 0.613(1) 1. 0 d
F7 F1- 4 b 0.151(2) 0.331(2) 0.501(2) 1. 0 d
F8 F1- 4 b 0.377(1) 0.261(2) 0.774(1) 1. 0 d
F9 F1- 2 a 0.099(1) 0. 0.376(2) 1. 0 d
F10 F1- 2 a 0.102(1) 0.5 0.085(1) 1. 0 d
F11 F1- 4 b 0.327(1) 0.165(2) 0.502(2) 1. 0 d
F12 F1- 4 b 0.169(1) 0.327(2) 0.739(2) 1. 0 d
F13 F1- 4 b 0.321(1) 0.169(2) 0.258(1) 1. 0 d
F14 F1- 2 a 0.488(1) 0. 0.254(2) 1. 0 d
F15 F1- 2 a 0.499(1) 0. 0.731(1) 1. 0 d
F16 F1- 4 b 0.489(2) 0.321(1) 0.498(3) 1. 0 d
F17 F1- 2 a 0.389(1) 0.5 0.907(2) 1. 0 d
F18 F1- 2 a 0.101(2) 0. 0.753(3) 1. 0 d
F19 F1- 2 a 0.101(1) 0. 0.081(2) 1. 0 d

loop_
_atom_type_symbol
_atom_type_oxidation_number
Ho3+ 3.000
K1+ 1.000
F1- -1.000
